data_7132611
loop_
_publ_author_name
'Kumar, Parasar'
'Kumar, Navaneet'
'Ghule, Vikas D.'
'Dharavath, Srinivas'

_publ_section_title
;
 Zwitterionic fused pyrazolo-triazole based high performing energetic
 materials.
;
_journal_issue 12
_journal_name_full 'Chemical communications (Cambridge, England)'
_journal_page_first 1646
_journal_page_last 1649
_journal_paper_doi 10.1039/d3cc05920k
_journal_volume 60
_journal_year 2024
_chemical_formula_moiety 'C4 H6 N8 O2'
_chemical_formula_sum 'C4 H6 N8 O2'
_chemical_formula_weight 198.17
_space_group_crystal_system orthorhombic
_space_group_IT_number 33
_space_group_name_Hall 'P 2c -2n'
_space_group_name_H-M_alt 'P n a 21'
_atom_sites_solution_hydrogens mixed
_atom_sites_solution_primary iterative
_audit_creation_date 2023-06-13
_audit_creation_method
;
Olex2 1.3
(compiled 2020.11.12 svn.r5f609507 for OlexSys, GUI svn.r6272)
;
_audit_update_record
;
2023-08-12 deposited with the CCDC.	2024-01-11 downloaded from the CCDC.
;
_cell_angle_alpha 90.00(3)
_cell_angle_beta 90.00(3)
_cell_angle_gamma 90.00(3)
_cell_formula_units_Z 4
_cell_length_a 6.744(2)
_cell_length_b 11.212(2)
_cell_length_c 9.487(2)
_cell_measurement_reflns_used 3262
_cell_measurement_temperature 100
_cell_measurement_theta_max 27.56
_cell_measurement_theta_min 2.81
_cell_volume 717.3(3)
_computing_cell_refinement 'SAINT V8.40B (?, 2016)'
_computing_data_reduction 'SAINT V8.40B (?, 2016)'
_computing_molecular_graphics 'Olex2 1.3 (Dolomanov et al., 2009)'
_computing_publication_material 'Olex2 1.3 (Dolomanov et al., 2009)'
_computing_structure_refinement 'SHELXL 2018/3 (Sheldrick, 2015)'
_computing_structure_solution 'olex2.solve 1.3 (Bourhis et al., 2015)'
_diffrn_ambient_temperature 100
_diffrn_measured_fraction_theta_full 1.000
_diffrn_measured_fraction_theta_max 1.000
_diffrn_measurement_device_type 'Bruker APEX-II CCD'
_diffrn_measurement_method '\f and \w scans'
_diffrn_radiation_type MoK\a
_diffrn_radiation_wavelength 0.71073
_diffrn_reflns_av_R_equivalents 0.0690
_diffrn_reflns_av_unetI/netI 0.0412
_diffrn_reflns_Laue_measured_fraction_full 1.000
_diffrn_reflns_Laue_measured_fraction_max 1.000
_diffrn_reflns_limit_h_max 8
_diffrn_reflns_limit_h_min -8
_diffrn_reflns_limit_k_max 14
_diffrn_reflns_limit_k_min -14
_diffrn_reflns_limit_l_max 12
_diffrn_reflns_limit_l_min -12
_diffrn_reflns_number 11348
_diffrn_reflns_point_group_measured_fraction_full 1.000
_diffrn_reflns_point_group_measured_fraction_max 1.000
_diffrn_reflns_theta_full 25.242
_diffrn_reflns_theta_max 28.284
_diffrn_reflns_theta_min 2.813
_diffrn_source_current 1.0
_diffrn_source_power 0.05
_diffrn_source_voltage 50.0
_diffrn_standards_number 0
_exptl_absorpt_coefficient_mu 0.151
_exptl_absorpt_correction_T_max 0.7457
_exptl_absorpt_correction_T_min 0.5930
_exptl_absorpt_correction_type none
_exptl_absorpt_process_details
;
SADABS-2016/2 (Bruker,2016/2) was used for absorption correction.
wR2(int) was 0.1443 before and 0.0625 after correction.
The Ratio of minimum to maximum transmission is 0.7952.
The \l/2 correction factor is Not present.
;
_exptl_crystal_colour 'clear brownish brown'
_exptl_crystal_colour_lustre clear
_exptl_crystal_colour_modifier brownish
_exptl_crystal_colour_primary brown
_exptl_crystal_density_diffrn 1.835
_exptl_crystal_description needle
_exptl_crystal_F_000 408
_exptl_crystal_size_max 0.2
_exptl_crystal_size_mid 0.15
_exptl_crystal_size_min 0.1
_refine_diff_density_max 0.307
_refine_diff_density_min -0.249
_refine_diff_density_rms 0.055
_refine_ls_abs_structure_details
;
 Flack x determined using 689 quotients [(I+)-(I-)]/[(I+)+(I-)]
 (Parsons, Flack and Wagner, Acta Cryst. B69 (2013) 249-259).
;
_refine_ls_abs_structure_Flack -0.7(10)
_refine_ls_extinction_method none
_refine_ls_goodness_of_fit_ref 1.049
_refine_ls_hydrogen_treatment mixed
_refine_ls_matrix_type full
_refine_ls_number_parameters 140
_refine_ls_number_reflns 1788
_refine_ls_number_restraints 1
_refine_ls_restrained_S_all 1.049
_refine_ls_R_factor_all 0.0460
_refine_ls_R_factor_gt 0.0377
_refine_ls_shift/su_max 0.000
_refine_ls_shift/su_mean 0.000
_refine_ls_structure_factor_coef Fsqd
_refine_ls_weighting_details 'w=1/[\s^2^(Fo^2^)+(0.0430P)^2^+0.2947P] where P=(Fo^2^+2Fc^2^)/3'
_refine_ls_weighting_scheme calc
_refine_ls_wR_factor_gt 0.0902
_refine_ls_wR_factor_ref 0.0956
_reflns_Friedel_coverage 0.890
_reflns_Friedel_fraction_full 1.000
_reflns_Friedel_fraction_max 1.000
_reflns_number_gt 1609
_reflns_number_total 1788
_reflns_threshold_expression 'I > 2\s(I)'
_cod_data_source_file d3cc05920k2.cif
_cod_data_source_block 30decb_o_0m_a
_cod_depositor_comments 'Adding full bibliography for 7132611.cif.'
_cod_database_code 7132611
_shelx_shelxl_version_number 2018/3
_shelx_space_group_comment
;
The symmetry employed for this shelxl refinement is uniquely defined
by the following loop, which should always be used as a source of
symmetry information in preference to the above space-group names.
They are only intended as comments.
;
_shelx_estimated_absorpt_t_max 0.985
_shelx_estimated_absorpt_t_min 0.970
_olex2_refinement_description
;
1. Fixed Uiso
 At 1.2 times of:
  All N(H) groups
2.a Rotating group:
 N009(H00A)
2.b Aromatic/amide H refined with riding coordinates:
 N005(H005), N008(H008)
;
_olex2_submission_special_instructions 'No special instructions were received'

loop_
_space_group_symop_operation_xyz
'x, y, z'
'-x, -y, z+1/2'
'x+1/2, -y+1/2, z'
'-x+1/2, y+1/2, z+1/2'

loop_
_atom_site_label
_atom_site_type_symbol
_atom_site_fract_x
_atom_site_fract_y
_atom_site_fract_z
_atom_site_U_iso_or_equiv
_atom_site_adp_type
_atom_site_occupancy
_atom_site_site_symmetry_order
_atom_site_calc_flag
_atom_site_refinement_flags_posn
_atom_site_refinement_flags_adp
_atom_site_refinement_flags_occupancy
_atom_site_disorder_assembly
_atom_site_disorder_group
O001 O 0.2544(4) 0.67252(19) 0.8323(3) 0.0211(5) Uani 1 1 d . . . . .
O002 O 0.2774(3) 0.86591(18) 0.7935(3) 0.0214(5) Uani 1 1 d . . . . .
N003 N 0.2990(4) 0.7581(2) 0.7540(3) 0.0165(5) Uani 1 1 d . . . . .
N004 N 0.4554(4) 0.7646(2) 0.4018(3) 0.0155(5) Uani 1 1 d . . . . .
N005 N 0.4688(4) 0.9497(2) 0.3556(3) 0.0172(6) Uani 1 1 d . . . . .
H005 H 0.482207 1.017161 0.309143 0.021 Uiso 1 1 calc R U . . .
N006 N 0.4589(4) 0.6395(2) 0.4171(3) 0.0153(5) Uani 1 1 d . . . . .
N007 N 0.4157(4) 0.9445(2) 0.4982(3) 0.0174(5) Uani 1 1 d . . . . .
N008 N 0.3920(4) 0.5191(2) 0.6134(3) 0.0174(5) Uani 1 1 d . . . . .
H008 H 0.335357 0.512375 0.696643 0.021 Uiso 1 1 calc R U . . .
N009 N 0.4684(4) 0.4173(2) 0.5457(3) 0.0197(6) Uani 1 1 d . . . . .
H00A H 0.391853 0.398210 0.476492 0.024 Uiso 1 1 d R U . . .
N00A N 0.5544(4) 0.8173(3) 0.1671(3) 0.0221(6) Uani 1 1 d . . . . .
C1 C 0.4975(4) 0.8423(3) 0.2965(3) 0.0167(6) Uani 1 1 d . . . . .
C4 C 0.4053(4) 0.6269(3) 0.5510(3) 0.0157(6) Uani 1 1 d . . . . .
C2 C 0.4078(4) 0.8287(3) 0.5199(3) 0.0153(6) Uani 1 1 d . . . . .
C3 C 0.3670(4) 0.7396(2) 0.6222(3) 0.0157(6) Uani 1 1 d . . . . .
H00B H 0.595(5) 0.429(3) 0.518(4) 0.022(9) Uiso 1 1 d . . . . .
H00C H 0.573(6) 0.872(4) 0.102(5) 0.030(11) Uiso 1 1 d . . . . .
H00D H 0.551(7) 0.740(5) 0.136(5) 0.049(14) Uiso 1 1 d . . . . .

loop_
_atom_site_aniso_label
_atom_site_aniso_U_11
_atom_site_aniso_U_22
_atom_site_aniso_U_33
_atom_site_aniso_U_23
_atom_site_aniso_U_13
_atom_site_aniso_U_12
O001 0.0270(11) 0.0179(11) 0.0184(10) 0.0029(9) 0.0023(8) -0.0029(9)
O002 0.0242(11) 0.0144(10) 0.0255(12) -0.0056(9) 0.0035(10) -0.0022(9)
N003 0.0154(11) 0.0141(12) 0.0201(13) -0.0007(10) 0.0000(11) -0.0018(9)
N004 0.0194(13) 0.0096(11) 0.0176(12) 0.0012(10) -0.0007(10) -0.0006(10)
N005 0.0238(13) 0.0103(11) 0.0176(13) 0.0024(10) 0.0006(11) -0.0001(9)
N006 0.0184(12) 0.0070(10) 0.0206(13) 0.0022(10) -0.0015(10) -0.0007(10)
N007 0.0185(12) 0.0141(12) 0.0197(13) -0.0003(10) -0.0004(11) -0.0012(9)
N008 0.0237(13) 0.0095(11) 0.0189(12) 0.0013(10) 0.0027(11) 0.0017(10)
N009 0.0253(14) 0.0129(12) 0.0208(14) -0.0021(10) -0.0003(11) 0.0032(10)
N00A 0.0347(17) 0.0134(12) 0.0184(14) 0.0026(12) 0.0030(12) -0.0007(11)
C1 0.0172(13) 0.0132(13) 0.0199(15) 0.0026(12) -0.0016(12) -0.0010(11)
C4 0.0147(14) 0.0138(14) 0.0185(15) 0.0006(11) -0.0030(12) -0.0019(11)
C2 0.0148(13) 0.0124(13) 0.0186(15) -0.0003(12) -0.0015(11) 0.0002(10)
C3 0.0164(13) 0.0128(12) 0.0178(14) 0.0025(12) -0.0021(12) -0.0012(10)

loop_
_atom_type_symbol
_atom_type_description
_atom_type_scat_dispersion_real
_atom_type_scat_dispersion_imag
_atom_type_scat_source
C C 0.0033 0.0016 'International Tables Vol C Tables 4.2.6.8 and 6.1.1.4'
H H 0.0000 0.0000 'International Tables Vol C Tables 4.2.6.8 and 6.1.1.4'
N N 0.0061 0.0033 'International Tables Vol C Tables 4.2.6.8 and 6.1.1.4'
O O 0.0106 0.0060 'International Tables Vol C Tables 4.2.6.8 and 6.1.1.4'

loop_
_geom_angle_atom_site_label_1
_geom_angle_atom_site_label_2
_geom_angle_atom_site_label_3
_geom_angle
_geom_angle_site_symmetry_1
_geom_angle_site_symmetry_3
_geom_angle_publ_flag
O001 N003 O002 121.7(3) . . ?
O001 N003 C3 121.0(2) . . ?
O002 N003 C3 117.3(2) . . ?
C1 N004 N006 135.4(3) . . ?
C1 N004 C2 108.4(2) . . ?
C2 N004 N006 116.2(2) . . ?
N007 N005 H005 123.1 . . ?
C1 N005 H005 123.1 . . ?
C1 N005 N007 113.7(3) . . ?
C4 N006 N004 101.5(2) . . ?
C2 N007 N005 101.7(2) . . ?
N009 N008 H008 119.9 . . ?
C4 N008 H008 119.9 . . ?
C4 N008 N009 120.1(3) . . ?
N008 N009 H00A 109.3 . . ?
N008 N009 H00B 111(2) . . ?
H00A N009 H00B 112.7 . . ?
C1 N00A H00C 123(3) . . ?
C1 N00A H00D 120(3) . . ?
H00C N00A H00D 116(4) . . ?
N005 C1 N004 103.8(3) . . ?
N00A C1 N004 127.7(3) . . ?
N00A C1 N005 128.5(3) . . ?
N006 C4 N008 122.2(3) . . ?
N006 C4 C3 113.6(3) . . ?
N008 C4 C3 124.2(3) . . ?
N004 C2 C3 103.6(3) . . ?
N007 C2 N004 112.3(3) . . ?
N007 C2 C3 144.1(3) . . ?
N003 C3 C4 128.7(3) . . ?
N003 C3 C2 126.2(3) . . ?
C2 C3 C4 105.1(3) . . ?

loop_
_geom_bond_atom_site_label_1
_geom_bond_atom_site_label_2
_geom_bond_distance
_geom_bond_site_symmetry_2
_geom_bond_publ_flag
O001 N003 1.251(3) . ?
O002 N003 1.274(3) . ?
N003 C3 1.348(4) . ?
N004 N006 1.410(3) . ?
N004 C1 1.355(4) . ?
N004 C2 1.369(4) . ?
N005 H005 0.8800 . ?
N005 N007 1.400(4) . ?
N005 C1 1.343(4) . ?
N006 C4 1.328(4) . ?
N007 C2 1.315(4) . ?
N008 H008 0.8800 . ?
N008 N009 1.407(4) . ?
N008 C4 1.349(4) . ?
N009 H00A 0.8621 . ?
N009 H00B 0.90(4) . ?
N00A C1 1.316(4) . ?
N00A H00C 0.88(5) . ?
N00A H00D 0.92(5) . ?
C4 C3 1.455(4) . ?
C2 C3 1.419(4) . ?

loop_
_geom_torsion_atom_site_label_1
_geom_torsion_atom_site_label_2
_geom_torsion_atom_site_label_3
_geom_torsion_atom_site_label_4
_geom_torsion
_geom_torsion_site_symmetry_1
_geom_torsion_site_symmetry_2
_geom_torsion_site_symmetry_3
_geom_torsion_site_symmetry_4
_geom_torsion_publ_flag
O001 N003 C3 C4 -1.9(4) . . . . ?
O001 N003 C3 C2 174.8(3) . . . . ?
O002 N003 C3 C4 179.9(3) . . . . ?
O002 N003 C3 C2 -3.4(4) . . . . ?
N004 N006 C4 N008 -178.8(3) . . . . ?
N004 N006 C4 C3 0.2(3) . . . . ?
N004 C2 C3 N003 -174.9(3) . . . . ?
N004 C2 C3 C4 2.5(3) . . . . ?
N005 N007 C2 N004 1.0(3) . . . . ?
N005 N007 C2 C3 -178.7(4) . . . . ?
N006 N004 C1 N005 -177.9(3) . . . . ?
N006 N004 C1 N00A 1.7(6) . . . . ?
N006 N004 C2 N007 177.5(3) . . . . ?
N006 N004 C2 C3 -2.7(3) . . . . ?
N006 C4 C3 N003 175.5(3) . . . . ?
N006 C4 C3 C2 -1.8(3) . . . . ?
N007 N005 C1 N004 2.1(3) . . . . ?
N007 N005 C1 N00A -177.5(3) . . . . ?
N007 C2 C3 N003 4.9(7) . . . . ?
N007 C2 C3 C4 -177.8(4) . . . . ?
N008 C4 C3 N003 -5.5(5) . . . . ?
N008 C4 C3 C2 177.2(3) . . . . ?
N009 N008 C4 N006 11.3(4) . . . . ?
N009 N008 C4 C3 -167.5(3) . . . . ?
C1 N004 N006 C4 178.0(3) . . . . ?
C1 N004 C2 N007 0.2(4) . . . . ?
C1 N004 C2 C3 180.0(2) . . . . ?
C1 N005 N007 C2 -1.9(3) . . . . ?
C2 N004 N006 C4 1.6(3) . . . . ?
C2 N004 C1 N005 -1.3(3) . . . . ?
C2 N004 C1 N00A 178.3(3) . . . . ?
